data_4134672
loop_
_publ_author_name
'Yadav, Vishal'
'Rodriguez, Rodolfo J.'
'Siegler, Maxime A.'
'Goldberg, David P.'

_publ_section_title
;
 Determining the Inherent Selectivity for Carbon Radical Hydroxylation
 versus Halogenation with Fe<sup>III</sup>(OH)(X) Complexes: Relevance to
 the Rebound Step in Non-heme Iron Halogenases.
;
_journal_issue 16
_journal_name_full 'Journal of the American Chemical Society'
_journal_page_first 7259
_journal_page_last 7264
_journal_paper_doi 10.1021/jacs.0c00493
_journal_volume 142
_journal_year 2020
_chemical_formula_moiety 'C36 H46 Cl2 Fe N5 O, 2(C4 H8 O)'
_chemical_formula_sum 'C44 H62 Cl2 Fe N5 O3'
_chemical_formula_weight 835.73
_space_group_crystal_system monoclinic
_space_group_IT_number 15
_space_group_name_Hall '-C 2yc'
_space_group_name_H-M_alt 'C 1 2/c 1'
_atom_sites_solution_hydrogens mixed
_atom_sites_solution_primary direct
_atom_sites_solution_secondary difmap
_audit_creation_method SHELXL-2018/3
_cell_angle_alpha 90
_cell_angle_beta 90.019(2)
_cell_angle_gamma 90
_cell_formula_units_Z 8
_cell_length_a 32.8869(9)
_cell_length_b 11.1130(3)
_cell_length_c 23.5812(5)
_cell_measurement_reflns_used 23084
_cell_measurement_temperature 110(2)
_cell_measurement_theta_max 27.68
_cell_measurement_theta_min 2.59
_cell_volume 8618.3(4)
_computing_cell_refinement 'CrysAlisPro 1.171.39.29c (Rigaku OD, 2017)'
_computing_data_collection 'CrysAlisPro 1.171.39.29c (Rigaku OD, 2017)'
_computing_data_reduction 'CrysAlisPro 1.171.39.29c (Rigaku OD, 2017)'
_computing_molecular_graphics 'SHELXTL v6.10 (Sheldrick, 2008)'
_computing_publication_material 'SHELXTL v6.10 (Sheldrick, 2008)'
_computing_structure_refinement 'SHELXL-2018/3 (Sheldrick, 2018)'
_computing_structure_solution 'SHELXS-2018/3 (Sheldrick, 2018)'
_diffrn_ambient_temperature 110(2)
_diffrn_measured_fraction_theta_full 0.999
_diffrn_measured_fraction_theta_max 0.999
_diffrn_measurement_device_type 'SuperNova, Dual, Cu at zero, Atlas'
_diffrn_measurement_method '\w scans'
_diffrn_radiation_monochromator mirror
_diffrn_radiation_source 'SuperNova (MO) X-ray Source'
_diffrn_radiation_type MoK\a
_diffrn_radiation_wavelength 0.71073
_diffrn_reflns_av_R_equivalents 0.0492
_diffrn_reflns_av_unetI/netI 0.0321
_diffrn_reflns_Laue_measured_fraction_full 0.999
_diffrn_reflns_Laue_measured_fraction_max 0.999
_diffrn_reflns_limit_h_max 42
_diffrn_reflns_limit_h_min -42
_diffrn_reflns_limit_k_max 14
_diffrn_reflns_limit_k_min -14
_diffrn_reflns_limit_l_max 30
_diffrn_reflns_limit_l_min -30
_diffrn_reflns_number 66787
_diffrn_reflns_point_group_measured_fraction_full 0.999
_diffrn_reflns_point_group_measured_fraction_max 0.999
_diffrn_reflns_theta_full 25.242
_diffrn_reflns_theta_max 27.498
_diffrn_reflns_theta_min 2.118
_exptl_absorpt_coefficient_mu 0.519
_exptl_absorpt_correction_T_max 1.000
_exptl_absorpt_correction_T_min 0.196
_exptl_absorpt_correction_type gaussian
_exptl_absorpt_process_details
;
CrysAlisPro 1.171.39.29c (Rigaku Oxford Diffraction, 2017)
Numerical absorption correction based on gaussian integration over
			a multifaceted crystal model
Empirical absorption correction using spherical harmonics,
 implemented in SCALE3 ABSPACK scaling algorithm.
;
_exptl_crystal_colour red
_exptl_crystal_density_diffrn 1.288
_exptl_crystal_description plate
_exptl_crystal_F_000 3560
_exptl_crystal_size_max 0.51
_exptl_crystal_size_mid 0.45
_exptl_crystal_size_min 0.06
_refine_diff_density_max 0.456
_refine_diff_density_min -0.284
_refine_diff_density_rms 0.056
_refine_ls_extinction_method none
_refine_ls_goodness_of_fit_ref 1.045
_refine_ls_hydrogen_treatment mixed
_refine_ls_matrix_type full
_refine_ls_number_parameters 546
_refine_ls_number_reflns 9900
_refine_ls_number_restraints 162
_refine_ls_restrained_S_all 1.043
_refine_ls_R_factor_all 0.0371
_refine_ls_R_factor_gt 0.0322
_refine_ls_shift/su_max 0.001
_refine_ls_shift/su_mean 0.000
_refine_ls_structure_factor_coef Fsqd
_refine_ls_weighting_details 'w=1/[\s^2^(Fo^2^)+(0.0368P)^2^+8.1371P] where P=(Fo^2^+2Fc^2^)/3'
_refine_ls_weighting_scheme calc
_refine_ls_wR_factor_gt 0.0764
_refine_ls_wR_factor_ref 0.0790
_reflns_Friedel_coverage 0.000
_reflns_number_gt 9178
_reflns_number_total 9900
_reflns_threshold_expression 'I > 2\s(I)'
_cod_data_source_file ja0c00493_si_005.cif
_cod_data_source_block 7
_cod_depositor_comments 'Adding full bibliography for 4134669--4134673.cif.'
_cod_original_sg_symbol_H-M 'C 2/c'
_cod_database_code 4134672
_shelx_shelxl_version_number 2018/3
_shelx_space_group_comment
;
The symmetry employed for this shelxl refinement is uniquely defined
by the following loop, which should always be used as a source of
symmetry information in preference to the above space-group names.
They are only intended as comments.
;
_oxdiff_exptl_absorpt_empirical_full_min 0.785
_oxdiff_exptl_absorpt_empirical_full_max 1.139
_oxdiff_exptl_absorpt_empirical_details
;
Empirical correction (ABSPACK) includes:
- Absorption correction using spherical harmonics
- Frame scaling
;

loop_
_space_group_symop_operation_xyz
'x, y, z'
'-x, y, -z+1/2'
'x+1/2, y+1/2, z'
'-x+1/2, y+1/2, -z+1/2'
'-x, -y, -z'
'x, -y, z-1/2'
'-x+1/2, -y+1/2, -z'
'x+1/2, -y+1/2, z-1/2'

loop_
_atom_site_label
_atom_site_type_symbol
_atom_site_fract_x
_atom_site_fract_y
_atom_site_fract_z
_atom_site_U_iso_or_equiv
_atom_site_adp_type
_atom_site_occupancy
_atom_site_site_symmetry_order
_atom_site_calc_flag
_atom_site_refinement_flags_posn
_atom_site_refinement_flags_adp
_atom_site_refinement_flags_occupancy
_atom_site_disorder_assembly
_atom_site_disorder_group
Fe1 Fe 0.21089(2) 0.31300(2) 0.33640(2) 0.01194(6) Uani 1 1 d . . . . .
Cl1 Cl 0.18221(2) 0.12869(4) 0.36225(2) 0.01765(10) Uani 1 1 d . . . . .
Cl2 Cl 0.27627(2) 0.22493(4) 0.33042(2) 0.01676(10) Uani 1 1 d . . . . .
C1 C 0.07161(8) 0.1031(2) 0.30501(10) 0.0314(6) Uani 1 1 d . . . . .
H1A H 0.056885 0.044062 0.328070 0.047 Uiso 1 1 calc R U . . .
H1B H 0.053172 0.168565 0.294360 0.047 Uiso 1 1 calc R U . . .
H1C H 0.094407 0.135725 0.326923 0.047 Uiso 1 1 calc R U . . .
C2 C 0.11665(8) -0.0600(2) 0.26665(11) 0.0274(5) Uani 1 1 d . . . . .
H2A H 0.127782 -0.094825 0.231766 0.041 Uiso 1 1 calc R U . . .
H2B H 0.101858 -0.122186 0.287721 0.041 Uiso 1 1 calc R U . . .
H2C H 0.138900 -0.028932 0.290089 0.041 Uiso 1 1 calc R U . . .
C3 C 0.05196(7) -0.0097(3) 0.21733(11) 0.0315(6) Uani 1 1 d . . . . .
H3A H 0.062332 -0.047574 0.182701 0.047 Uiso 1 1 calc R U . . .
H3B H 0.033158 0.055265 0.207211 0.047 Uiso 1 1 calc R U . . .
H3C H 0.037633 -0.069874 0.240210 0.047 Uiso 1 1 calc R U . . .
C4 C 0.08772(7) 0.0423(2) 0.25169(9) 0.0219(5) Uani 1 1 d . . . . .
C5 C 0.10928(7) 0.1329(2) 0.21304(9) 0.0217(5) Uani 1 1 d . . . . .
H5A H 0.117196 0.092293 0.177340 0.026 Uiso 1 1 calc R U . . .
H5B H 0.090169 0.198583 0.203350 0.026 Uiso 1 1 calc R U . . .
C6 C 0.17110(6) 0.25706(18) 0.21154(8) 0.0148(4) Uani 1 1 d . . . . .
C7 C 0.16599(7) 0.28029(19) 0.15303(8) 0.0174(4) Uani 1 1 d . . . . .
H7 H 0.143720 0.246492 0.132895 0.021 Uiso 1 1 calc R U . . .
C8 C 0.19368(7) 0.3524(2) 0.12567(8) 0.0183(4) Uani 1 1 d . . . . .
H8 H 0.191087 0.367012 0.086138 0.022 Uiso 1 1 calc R U . . .
C9 C 0.22571(6) 0.40440(19) 0.15614(8) 0.0176(4) Uani 1 1 d . . . . .
H9 H 0.245449 0.453125 0.137759 0.021 Uiso 1 1 calc R U . . .
C10 C 0.22775(6) 0.38271(18) 0.21363(8) 0.0140(4) Uani 1 1 d . . . . .
C11 C 0.25705(6) 0.45174(19) 0.25057(8) 0.0150(4) Uani 1 1 d . . . . .
H11A H 0.281660 0.402952 0.258044 0.018 Uiso 1 1 calc R U . . .
H11B H 0.265393 0.527212 0.231554 0.018 Uiso 1 1 calc R U . . .
C12 C 0.26425(6) 0.52837(19) 0.34739(8) 0.0176(4) Uani 1 1 d . . . . .
H12A H 0.266890 0.616270 0.341641 0.021 Uiso 1 1 calc R U . . .
H12B H 0.291390 0.491868 0.341579 0.021 Uiso 1 1 calc R U . . .
C13 C 0.25059(6) 0.5046(2) 0.40750(8) 0.0149(4) Uani 1 1 d . . . . .
C14 C 0.26184(7) 0.5819(2) 0.45046(9) 0.0186(4) Uani 1 1 d . . . . .
H14 H 0.275684 0.655126 0.442723 0.022 Uiso 1 1 calc R U . . .
C15 C 0.25196(7) 0.5479(2) 0.50621(9) 0.0204(5) Uani 1 1 d . . . . .
H15 H 0.260445 0.596650 0.537105 0.024 Uiso 1 1 calc R U . . .
C16 C 0.23042(7) 0.44586(19) 0.51630(8) 0.0170(4) Uani 1 1 d . . . . .
H16 H 0.223705 0.423294 0.554010 0.020 Uiso 1 1 calc R U . . .
C17 C 0.21809(6) 0.37369(18) 0.47008(8) 0.0143(4) Uani 1 1 d . . . . .
C18 C 0.18280(7) 0.21420(19) 0.52770(8) 0.0174(4) Uani 1 1 d . . . . .
H18A H 0.199473 0.246030 0.559283 0.021 Uiso 1 1 calc R U . . .
H18B H 0.189145 0.127522 0.523736 0.021 Uiso 1 1 calc R U . . .
C19 C 0.13772(7) 0.2274(2) 0.54336(9) 0.0212(5) Uani 1 1 d . . . . .
C20 C 0.12968(8) 0.3574(2) 0.56201(11) 0.0324(6) Uani 1 1 d . . . . .
H20A H 0.147111 0.377097 0.594423 0.049 Uiso 1 1 calc R U . . .
H20B H 0.101091 0.366011 0.572972 0.049 Uiso 1 1 calc R U . . .
H20C H 0.135709 0.412193 0.530549 0.049 Uiso 1 1 calc R U . . .
C21 C 0.12968(8) 0.1424(2) 0.59344(10) 0.0277(5) Uani 1 1 d . . . . .
H21A H 0.134512 0.059124 0.581563 0.042 Uiso 1 1 calc R U . . .
H21B H 0.101413 0.151164 0.605908 0.042 Uiso 1 1 calc R U . . .
H21C H 0.147990 0.162685 0.624818 0.042 Uiso 1 1 calc R U . . .
C22 C 0.11058(8) 0.1935(3) 0.49360(11) 0.0360(6) Uani 1 1 d . . . . .
H22A H 0.114815 0.250572 0.462488 0.054 Uiso 1 1 calc R U . . .
H22B H 0.082054 0.195884 0.505530 0.054 Uiso 1 1 calc R U . . .
H22C H 0.117405 0.112083 0.480739 0.054 Uiso 1 1 calc R U . . .
C23 C 0.20043(6) 0.55944(19) 0.29213(9) 0.0184(4) Uani 1 1 d . . . . .
H23A H 0.194113 0.554908 0.251134 0.022 Uiso 1 1 calc R U . . .
H23B H 0.208076 0.643554 0.300927 0.022 Uiso 1 1 calc R U . . .
C24 C 0.16151(6) 0.52544(18) 0.32679(8) 0.0155(4) Uani 1 1 d . . . . .
C25 C 0.12364(6) 0.53736(19) 0.28849(9) 0.0180(4) Uani 1 1 d . . . . .
C26 C 0.09171(7) 0.4566(2) 0.29690(10) 0.0260(5) Uani 1 1 d . . . . .
H26 H 0.093869 0.396370 0.325341 0.031 Uiso 1 1 calc R U . . .
C27 C 0.05697(8) 0.4638(2) 0.26407(12) 0.0330(6) Uani 1 1 d . . . . .
H27 H 0.035411 0.408365 0.270158 0.040 Uiso 1 1 calc R U . . .
C28 C 0.05327(8) 0.5507(2) 0.22245(11) 0.0336(6) Uani 1 1 d . . . . .
H28 H 0.029249 0.555671 0.200187 0.040 Uiso 1 1 calc R U . . .
C29 C 0.08472(8) 0.6299(2) 0.21364(10) 0.0283(5) Uani 1 1 d . . . . .
H29 H 0.082465 0.689669 0.185002 0.034 Uiso 1 1 calc R U . . .
C30 C 0.11987(7) 0.6232(2) 0.24640(9) 0.0226(5) Uani 1 1 d . . . . .
H30 H 0.141474 0.678131 0.239762 0.027 Uiso 1 1 calc R U . . .
C31 C 0.15621(6) 0.61090(19) 0.37781(8) 0.0160(4) Uani 1 1 d . . . . .
C32 C 0.16166(7) 0.7353(2) 0.37211(9) 0.0213(4) Uani 1 1 d . . . . .
H32 H 0.169458 0.767425 0.336404 0.026 Uiso 1 1 calc R U . . .
C33 C 0.15588(8) 0.8125(2) 0.41770(10) 0.0264(5) Uani 1 1 d . . . . .
H33 H 0.159892 0.896669 0.413209 0.032 Uiso 1 1 calc R U . . .
C34 C 0.14426(7) 0.7663(2) 0.46965(10) 0.0262(5) Uani 1 1 d . . . . .
H34 H 0.140377 0.818561 0.501062 0.031 Uiso 1 1 calc R U . . .
C35 C 0.13832(7) 0.6442(2) 0.47581(9) 0.0230(5) Uani 1 1 d . . . . .
H35 H 0.130080 0.612719 0.511458 0.028 Uiso 1 1 calc R U . . .
C36 C 0.14432(7) 0.5665(2) 0.43007(9) 0.0191(4) Uani 1 1 d . . . . .
H36 H 0.140219 0.482445 0.434843 0.023 Uiso 1 1 calc R U . . .
N1 N 0.14519(6) 0.18382(17) 0.23940(8) 0.0189(4) Uani 1 1 d D . . . .
H1N H 0.1470(8) 0.177(2) 0.2737(9) 0.023 Uiso 1 1 d D U . . .
N2 N 0.20199(5) 0.30789(15) 0.24147(7) 0.0144(3) Uani 1 1 d . . . . .
N3 N 0.23563(5) 0.47913(16) 0.30470(6) 0.0137(3) Uani 1 1 d . . . . .
N4 N 0.22989(5) 0.40213(15) 0.41615(7) 0.0131(3) Uani 1 1 d . . . . .
N5 N 0.19460(6) 0.27556(17) 0.47560(7) 0.0184(4) Uani 1 1 d D . . . .
H5N H 0.1896(8) 0.240(2) 0.4456(10) 0.022 Uiso 1 1 d D U . . .
O1 O 0.16373(4) 0.40480(12) 0.34431(6) 0.0155(3) Uani 1 1 d . . . . .
C1S C 0.05389(13) 0.3109(4) 0.08951(19) 0.0751(13) Uani 1 1 d . . . . .
H1S1 H 0.054626 0.362345 0.055237 0.090 Uiso 1 1 calc R U . . .
H1S2 H 0.064398 0.357768 0.122079 0.090 Uiso 1 1 calc R U . . .
C2S C 0.01169(15) 0.2685(5) 0.1008(3) 0.104(2) Uani 1 1 d . . . . .
H2S1 H -0.008544 0.328398 0.087784 0.125 Uiso 1 1 calc R U . . .
H2S2 H 0.007537 0.253331 0.141798 0.125 Uiso 1 1 calc R U . . .
C3S C 0.00836(13) 0.1526(5) 0.0670(3) 0.0948(17) Uani 1 1 d . . . . .
H3S1 H -0.005401 0.089143 0.089350 0.114 Uiso 1 1 calc R U . . .
H3S2 H -0.006991 0.165758 0.031388 0.114 Uiso 1 1 calc R U . . .
C4S C 0.05149(11) 0.1185(5) 0.05470(17) 0.0709(12) Uani 1 1 d . . . . .
H4S1 H 0.057370 0.037349 0.069932 0.085 Uiso 1 1 calc R U . . .
H4S2 H 0.056291 0.117542 0.013255 0.085 Uiso 1 1 calc R U . . .
O1S O 0.07718(8) 0.2062(3) 0.08130(10) 0.0679(8) Uani 1 1 d . . . . .
C5S C -0.00975(11) 0.6364(4) 0.42891(18) 0.0631(9) Uani 0.585(16) 1 d D U P A 1
H5S1 H -0.028654 0.569921 0.419723 0.076 Uiso 0.585(16) 1 calc R U P A 1
H5S2 H -0.010053 0.648979 0.470476 0.076 Uiso 0.585(16) 1 calc R U P A 1
C6S C 0.0318(3) 0.6057(12) 0.4099(6) 0.063(2) Uani 0.585(16) 1 d D U P A 1
H6S1 H 0.031767 0.530599 0.387345 0.076 Uiso 0.585(16) 1 calc R U P A 1
H6S2 H 0.050255 0.595283 0.442767 0.076 Uiso 0.585(16) 1 calc R U P A 1
C7S C 0.0449(3) 0.7106(11) 0.3743(5) 0.058(2) Uani 0.585(16) 1 d D U P A 1
H7S1 H 0.067705 0.754067 0.392426 0.070 Uiso 0.585(16) 1 calc R U P A 1
H7S2 H 0.053558 0.683381 0.336173 0.070 Uiso 0.585(16) 1 calc R U P A 1
C8S C 0.0110(3) 0.7832(9) 0.3706(5) 0.064(2) Uani 0.585(16) 1 d D U P A 1
H8S1 H 0.018282 0.864661 0.384210 0.077 Uiso 0.585(16) 1 calc R U P A 1
H8S2 H 0.003146 0.790447 0.330167 0.077 Uiso 0.585(16) 1 calc R U P A 1
O2S O -0.02212(19) 0.7432(7) 0.4008(4) 0.0656(17) Uani 0.585(16) 1 d D U P A 1
C5S' C -0.00975(11) 0.6364(4) 0.42891(18) 0.0631(9) Uani 0.415(16) 1 d D U P A 2
H5S3 H -0.025790 0.593855 0.399597 0.076 Uiso 0.415(16) 1 calc R U P A 2
H5S4 H -0.018209 0.607705 0.466854 0.076 Uiso 0.415(16) 1 calc R U P A 2
C6S' C 0.0344(4) 0.6187(15) 0.4201(8) 0.060(2) Uani 0.415(16) 1 d D U P A 2
H6S3 H 0.039720 0.543355 0.398927 0.072 Uiso 0.415(16) 1 calc R U P A 2
H6S4 H 0.049003 0.615521 0.456762 0.072 Uiso 0.415(16) 1 calc R U P A 2
C7S' C 0.0472(5) 0.7252(16) 0.3866(8) 0.065(3) Uani 0.415(16) 1 d D U P A 2
H7S3 H 0.073376 0.756558 0.401039 0.078 Uiso 0.415(16) 1 calc R U P A 2
H7S4 H 0.050752 0.702725 0.346254 0.078 Uiso 0.415(16) 1 calc R U P A 2
C8S' C 0.0169(4) 0.8132(12) 0.3917(7) 0.067(2) Uani 0.415(16) 1 d D U P A 2
H8S3 H 0.027905 0.885766 0.410567 0.081 Uiso 0.415(16) 1 calc R U P A 2
H8S4 H 0.006607 0.836462 0.353779 0.081 Uiso 0.415(16) 1 calc R U P A 2
O2S' O -0.0145(4) 0.7634(8) 0.4241(6) 0.074(2) Uani 0.415(16) 1 d D U P A 2

loop_
_atom_site_aniso_label
_atom_site_aniso_U_11
_atom_site_aniso_U_22
_atom_site_aniso_U_33
_atom_site_aniso_U_23
_atom_site_aniso_U_13
_atom_site_aniso_U_12
Fe1 0.01539(13) 0.01145(13) 0.00897(11) 0.00050(10) 0.00094(11) -0.00059(11)
Cl1 0.0255(2) 0.0138(2) 0.0137(2) 0.00139(18) 0.00010(19) -0.0034(2)
Cl2 0.0183(2) 0.0178(2) 0.0142(2) -0.00132(18) 0.00007(18) 0.00306(18)
C1 0.0298(13) 0.0358(14) 0.0287(13) -0.0051(11) 0.0118(10) -0.0045(11)
C2 0.0280(12) 0.0220(12) 0.0323(13) 0.0006(10) 0.0009(10) -0.0038(10)
C3 0.0220(12) 0.0382(15) 0.0342(14) -0.0024(11) -0.0011(10) -0.0099(11)
C4 0.0201(11) 0.0226(12) 0.0231(11) -0.0009(9) 0.0031(8) -0.0052(9)
C5 0.0194(11) 0.0259(12) 0.0199(10) 0.0016(9) -0.0037(8) -0.0067(9)
C6 0.0148(10) 0.0137(10) 0.0160(9) 0.0002(8) 0.0024(7) 0.0025(8)
C7 0.0204(10) 0.0179(10) 0.0139(9) -0.0003(7) -0.0012(7) 0.0014(8)
C8 0.0265(11) 0.0176(10) 0.0108(9) 0.0017(7) 0.0006(8) 0.0024(9)
C9 0.0215(10) 0.0169(10) 0.0143(9) 0.0025(8) 0.0022(8) -0.0002(8)
C10 0.0165(10) 0.0127(10) 0.0130(9) 0.0004(7) 0.0012(7) 0.0013(8)
C11 0.0174(10) 0.0179(10) 0.0097(8) 0.0021(8) 0.0036(7) -0.0028(8)
C12 0.0223(11) 0.0182(10) 0.0122(9) 0.0001(7) 0.0012(7) -0.0059(9)
C13 0.0162(9) 0.0157(9) 0.0129(9) 0.0004(7) 0.0008(7) 0.0020(9)
C14 0.0231(11) 0.0158(10) 0.0170(10) -0.0013(8) 0.0027(8) -0.0031(9)
C15 0.0223(11) 0.0238(12) 0.0150(10) -0.0061(8) -0.0009(8) -0.0005(9)
C16 0.0198(10) 0.0214(11) 0.0097(8) -0.0007(8) 0.0014(7) 0.0026(9)
C17 0.0140(10) 0.0151(10) 0.0138(9) 0.0006(7) 0.0018(7) 0.0039(8)
C18 0.0224(10) 0.0171(10) 0.0127(9) 0.0031(7) 0.0020(8) -0.0006(9)
C19 0.0195(11) 0.0262(12) 0.0179(10) 0.0050(9) 0.0034(8) -0.0008(9)
C20 0.0322(14) 0.0333(14) 0.0316(13) 0.0047(11) 0.0123(10) 0.0093(11)
C21 0.0285(13) 0.0328(13) 0.0218(11) 0.0068(10) 0.0074(9) -0.0057(11)
C22 0.0221(13) 0.0588(19) 0.0271(13) 0.0036(12) -0.0021(10) -0.0074(12)
C23 0.0202(11) 0.0156(10) 0.0192(10) 0.0038(8) 0.0039(8) 0.0031(8)
C24 0.0177(9) 0.0157(10) 0.0131(9) 0.0015(7) 0.0021(7) 0.0003(8)
C25 0.0205(11) 0.0171(10) 0.0164(10) -0.0022(8) 0.0003(8) 0.0030(8)
C26 0.0248(12) 0.0245(12) 0.0287(12) 0.0060(9) -0.0038(9) -0.0001(10)
C27 0.0242(12) 0.0314(14) 0.0434(15) 0.0060(11) -0.0091(11) -0.0055(11)
C28 0.0284(13) 0.0385(15) 0.0338(14) 0.0034(11) -0.0122(10) 0.0020(11)
C29 0.0321(13) 0.0316(13) 0.0212(11) 0.0057(10) -0.0053(10) 0.0047(11)
C30 0.0282(12) 0.0193(11) 0.0204(11) 0.0036(8) 0.0002(9) 0.0011(9)
C31 0.0145(10) 0.0173(10) 0.0163(10) -0.0001(8) -0.0010(7) 0.0014(8)
C32 0.0246(11) 0.0188(11) 0.0203(10) 0.0036(8) 0.0009(8) 0.0002(9)
C33 0.0322(13) 0.0170(12) 0.0299(13) -0.0027(9) 0.0017(10) 0.0013(10)
C34 0.0308(13) 0.0258(12) 0.0219(11) -0.0074(9) -0.0019(9) 0.0050(10)
C35 0.0267(12) 0.0257(12) 0.0167(10) 0.0013(9) 0.0016(9) 0.0042(10)
C36 0.0203(11) 0.0185(11) 0.0186(10) 0.0015(8) 0.0013(8) 0.0028(9)
N1 0.0203(9) 0.0249(10) 0.0115(8) 0.0023(7) -0.0015(7) -0.0053(8)
N2 0.0171(9) 0.0137(8) 0.0124(8) 0.0004(6) 0.0008(6) -0.0010(7)
N3 0.0162(8) 0.0161(9) 0.0087(7) 0.0000(6) 0.0005(6) -0.0015(7)
N4 0.0163(8) 0.0138(8) 0.0093(7) -0.0006(6) 0.0016(6) 0.0012(7)
N5 0.0262(9) 0.0206(9) 0.0084(8) 0.0004(7) 0.0017(7) -0.0036(8)
O1 0.0190(7) 0.0130(7) 0.0144(7) 0.0021(5) 0.0020(5) 0.0012(6)
C1S 0.061(3) 0.100(3) 0.065(3) 0.026(2) 0.003(2) 0.016(2)
C2S 0.077(3) 0.092(4) 0.143(5) 0.054(4) 0.057(3) 0.034(3)
C3S 0.048(2) 0.107(4) 0.130(4) 0.049(4) 0.014(3) 0.008(3)
C4S 0.052(2) 0.103(4) 0.057(2) 0.012(2) -0.0053(18) 0.010(2)
O1S 0.0503(14) 0.111(2) 0.0426(13) -0.0023(14) -0.0041(11) 0.0188(15)
C5S 0.0473(18) 0.076(2) 0.066(2) -0.0003(18) 0.0087(16) -0.0007(17)
C6S 0.048(3) 0.075(4) 0.067(5) 0.007(3) 0.007(3) 0.010(3)
C7S 0.050(3) 0.057(4) 0.067(4) -0.007(3) 0.015(3) 0.005(3)
C8S 0.050(3) 0.063(4) 0.080(4) 0.011(3) 0.003(3) 0.007(3)
O2S 0.041(3) 0.073(3) 0.082(4) 0.002(3) 0.002(3) 0.013(2)
C5S' 0.0473(18) 0.076(2) 0.066(2) -0.0003(18) 0.0087(16) -0.0007(17)
C6S' 0.047(4) 0.072(4) 0.060(5) 0.011(4) 0.007(3) 0.009(4)
C7S' 0.046(4) 0.072(5) 0.077(5) 0.004(4) 0.008(4) 0.004(4)
C8S' 0.059(4) 0.071(4) 0.072(5) 0.007(4) 0.009(4) 0.016(4)
O2S' 0.060(4) 0.080(4) 0.081(4) -0.006(4) 0.020(4) 0.017(3)

loop_
_atom_type_symbol
_atom_type_description
_atom_type_scat_dispersion_real
_atom_type_scat_dispersion_imag
_atom_type_scat_source
C C 0.0033 0.0016 'International Tables Vol C Tables 4.2.6.8 and 6.1.1.4'
H H 0.0000 0.0000 'International Tables Vol C Tables 4.2.6.8 and 6.1.1.4'
Cl Cl 0.1484 0.1585 'International Tables Vol C Tables 4.2.6.8 and 6.1.1.4'
Fe Fe 0.3463 0.8444 'International Tables Vol C Tables 4.2.6.8 and 6.1.1.4'
N N 0.0061 0.0033 'International Tables Vol C Tables 4.2.6.8 and 6.1.1.4'
O O 0.0106 0.0060 'International Tables Vol C Tables 4.2.6.8 and 6.1.1.4'

loop_
_geom_angle_atom_site_label_1
_geom_angle_atom_site_label_2
_geom_angle_atom_site_label_3
_geom_angle
_geom_angle_site_symmetry_1
_geom_angle_site_symmetry_3
_geom_angle_publ_flag
O1 Fe1 N3 83.11(6) . . ?
O1 Fe1 N4 84.54(6) . . ?
N3 Fe1 N4 78.74(6) . . ?
O1 Fe1 N2 90.30(6) . . ?
N3 Fe1 N2 74.10(6) . . ?
N4 Fe1 N2 152.77(6) . . ?
O1 Fe1 Cl1 96.75(5) . . ?
N3 Fe1 Cl1 174.72(5) . . ?
N4 Fe1 Cl1 106.52(5) . . ?
N2 Fe1 Cl1 100.62(4) . . ?
O1 Fe1 Cl2 170.87(5) . . ?
N3 Fe1 Cl2 89.46(5) . . ?
N4 Fe1 Cl2 88.83(5) . . ?
N2 Fe1 Cl2 92.76(5) . . ?
Cl1 Fe1 Cl2 91.14(2) . . ?
C4 C1 H1A 109.5 . . ?
C4 C1 H1B 109.5 . . ?
H1A C1 H1B 109.5 . . ?
C4 C1 H1C 109.5 . . ?
H1A C1 H1C 109.5 . . ?
H1B C1 H1C 109.5 . . ?
C4 C2 H2A 109.5 . . ?
C4 C2 H2B 109.5 . . ?
H2A C2 H2B 109.5 . . ?
C4 C2 H2C 109.5 . . ?
H2A C2 H2C 109.5 . . ?
H2B C2 H2C 109.5 . . ?
C4 C3 H3A 109.5 . . ?
C4 C3 H3B 109.5 . . ?
H3A C3 H3B 109.5 . . ?
C4 C3 H3C 109.5 . . ?
H3A C3 H3C 109.5 . . ?
H3B C3 H3C 109.5 . . ?
C1 C4 C2 110.9(2) . . ?
C1 C4 C5 111.1(2) . . ?
C2 C4 C5 109.83(19) . . ?
C1 C4 C3 109.6(2) . . ?
C2 C4 C3 108.6(2) . . ?
C5 C4 C3 106.67(19) . . ?
N1 C5 C4 112.25(18) . . ?
N1 C5 H5A 109.2 . . ?
C4 C5 H5A 109.2 . . ?
N1 C5 H5B 109.2 . . ?
C4 C5 H5B 109.2 . . ?
H5A C5 H5B 107.9 . . ?
N1 C6 N2 118.02(18) . . ?
N1 C6 C7 120.69(19) . . ?
N2 C6 C7 121.29(18) . . ?
C8 C7 C6 119.08(19) . . ?
C8 C7 H7 120.5 . . ?
C6 C7 H7 120.5 . . ?
C7 C8 C9 119.90(19) . . ?
C7 C8 H8 120.0 . . ?
C9 C8 H8 120.0 . . ?
C10 C9 C8 117.97(19) . . ?
C10 C9 H9 121.0 . . ?
C8 C9 H9 121.0 . . ?
N2 C10 C9 123.56(19) . . ?
N2 C10 C11 115.54(17) . . ?
C9 C10 C11 120.66(18) . . ?
N3 C11 C10 107.27(16) . . ?
N3 C11 H11A 110.3 . . ?
C10 C11 H11A 110.3 . . ?
N3 C11 H11B 110.3 . . ?
C10 C11 H11B 110.3 . . ?
H11A C11 H11B 108.5 . . ?
N3 C12 C13 112.58(16) . . ?
N3 C12 H12A 109.1 . . ?
C13 C12 H12A 109.1 . . ?
N3 C12 H12B 109.1 . . ?
C13 C12 H12B 109.1 . . ?
H12A C12 H12B 107.8 . . ?
N4 C13 C14 123.56(19) . . ?
N4 C13 C12 116.21(18) . . ?
C14 C13 C12 120.07(19) . . ?
C13 C14 C15 117.2(2) . . ?
C13 C14 H14 121.4 . . ?
C15 C14 H14 121.4 . . ?
C16 C15 C14 120.6(2) . . ?
C16 C15 H15 119.7 . . ?
C14 C15 H15 119.7 . . ?
C15 C16 C17 119.24(18) . . ?
C15 C16 H16 120.4 . . ?
C17 C16 H16 120.4 . . ?
N5 C17 N4 116.20(17) . . ?
N5 C17 C16 123.45(18) . . ?
N4 C17 C16 120.35(18) . . ?
N5 C18 C19 114.54(18) . . ?
N5 C18 H18A 108.6 . . ?
C19 C18 H18A 108.6 . . ?
N5 C18 H18B 108.6 . . ?
C19 C18 H18B 108.6 . . ?
H18A C18 H18B 107.6 . . ?
C22 C19 C20 110.7(2) . . ?
C22 C19 C18 110.92(19) . . ?
C20 C19 C18 109.03(19) . . ?
C22 C19 C21 109.8(2) . . ?
C20 C19 C21 109.23(19) . . ?
C18 C19 C21 107.02(18) . . ?
C19 C20 H20A 109.5 . . ?
C19 C20 H20B 109.5 . . ?
H20A C20 H20B 109.5 . . ?
C19 C20 H20C 109.5 . . ?
H20A C20 H20C 109.5 . . ?
H20B C20 H20C 109.5 . . ?
C19 C21 H21A 109.5 . . ?
C19 C21 H21B 109.5 . . ?
H21A C21 H21B 109.5 . . ?
C19 C21 H21C 109.5 . . ?
H21A C21 H21C 109.5 . . ?
H21B C21 H21C 109.5 . . ?
C19 C22 H22A 109.5 . . ?
C19 C22 H22B 109.5 . . ?
H22A C22 H22B 109.5 . . ?
C19 C22 H22C 109.5 . . ?
H22A C22 H22C 109.5 . . ?
H22B C22 H22C 109.5 . . ?
N3 C23 C24 112.75(16) . . ?
N3 C23 H23A 109.0 . . ?
C24 C23 H23A 109.0 . . ?
N3 C23 H23B 109.0 . . ?
C24 C23 H23B 109.0 . . ?
H23A C23 H23B 107.8 . . ?
O1 C24 C31 111.34(15) . . ?
O1 C24 C25 107.20(16) . . ?
C31 C24 C25 108.19(16) . . ?
O1 C24 C23 109.97(16) . . ?
C31 C24 C23 110.57(17) . . ?
C25 C24 C23 109.48(16) . . ?
C30 C25 C26 118.6(2) . . ?
C30 C25 C24 123.5(2) . . ?
C26 C25 C24 117.93(19) . . ?
C27 C26 C25 120.3(2) . . ?
C27 C26 H26 119.8 . . ?
C25 C26 H26 119.8 . . ?
C26 C27 C28 120.7(2) . . ?
C26 C27 H27 119.7 . . ?
C28 C27 H27 119.7 . . ?
C29 C28 C27 119.3(2) . . ?
C29 C28 H28 120.4 . . ?
C27 C28 H28 120.4 . . ?
C28 C29 C30 120.4(2) . . ?
C28 C29 H29 119.8 . . ?
C30 C29 H29 119.8 . . ?
C25 C30 C29 120.7(2) . . ?
C25 C30 H30 119.7 . . ?
C29 C30 H30 119.7 . . ?
C36 C31 C32 118.29(19) . . ?
C36 C31 C24 120.45(19) . . ?
C32 C31 C24 121.21(18) . . ?
C33 C32 C31 121.2(2) . . ?
C33 C32 H32 119.4 . . ?
C31 C32 H32 119.4 . . ?
C34 C33 C32 119.6(2) . . ?
C34 C33 H33 120.2 . . ?
C32 C33 H33 120.2 . . ?
C35 C34 C33 119.9(2) . . ?
C35 C34 H34 120.0 . . ?
C33 C34 H34 120.0 . . ?
C34 C35 C36 120.5(2) . . ?
C34 C35 H35 119.7 . . ?
C36 C35 H35 119.7 . . ?
C31 C36 C35 120.5(2) . . ?
C31 C36 H36 119.8 . . ?
C35 C36 H36 119.8 . . ?
C6 N1 C5 122.78(18) . . ?
C6 N1 H1N 119.7(19) . . ?
C5 N1 H1N 116.5(19) . . ?
C10 N2 C6 118.04(17) . . ?
C10 N2 Fe1 112.55(13) . . ?
C6 N2 Fe1 128.43(13) . . ?
C12 N3 C11 110.93(15) . . ?
C12 N3 C23 113.99(16) . . ?
C11 N3 C23 108.62(15) . . ?
C12 N3 Fe1 108.71(12) . . ?
C11 N3 Fe1 107.53(12) . . ?
C23 N3 Fe1 106.79(12) . . ?
C13 N4 C17 118.79(17) . . ?
C13 N4 Fe1 113.16(13) . . ?
C17 N4 Fe1 127.33(13) . . ?
C17 N5 C18 127.94(18) . . ?
C17 N5 H5N 115.0(19) . . ?
C18 N5 H5N 116.1(19) . . ?
C24 O1 Fe1 122.37(12) . . ?
O1S C1S C2S 105.7(4) . . ?
O1S C1S H1S1 110.6 . . ?
C2S C1S H1S1 110.6 . . ?
O1S C1S H1S2 110.6 . . ?
C2S C1S H1S2 110.6 . . ?
H1S1 C1S H1S2 108.7 . . ?
C1S C2S C3S 103.9(4) . . ?
C1S C2S H2S1 111.0 . . ?
C3S C2S H2S1 111.0 . . ?
C1S C2S H2S2 111.0 . . ?
C3S C2S H2S2 111.0 . . ?
H2S1 C2S H2S2 109.0 . . ?
C4S C3S C2S 104.3(4) . . ?
C4S C3S H3S1 110.9 . . ?
C2S C3S H3S1 110.9 . . ?
C4S C3S H3S2 110.9 . . ?
C2S C3S H3S2 110.9 . . ?
H3S1 C3S H3S2 108.9 . . ?
O1S C4S C3S 107.6(4) . . ?
O1S C4S H4S1 110.2 . . ?
C3S C4S H4S1 110.2 . . ?
O1S C4S H4S2 110.2 . . ?
C3S C4S H4S2 110.2 . . ?
H4S1 C4S H4S2 108.5 . . ?
C1S O1S C4S 107.5(3) . . ?
O2S C5S C6S 108.4(6) . . ?
O2S C5S H5S1 110.0 . . ?
C6S C5S H5S1 110.0 . . ?
O2S C5S H5S2 110.0 . . ?
C6S C5S H5S2 110.0 . . ?
H5S1 C5S H5S2 108.4 . . ?
C5S C6S C7S 104.8(7) . . ?
C5S C6S H6S1 110.8 . . ?
C7S C6S H6S1 110.8 . . ?
C5S C6S H6S2 110.8 . . ?
C7S C6S H6S2 110.8 . . ?
H6S1 C6S H6S2 108.9 . . ?
C8S C7S C6S 105.0(7) . . ?
C8S C7S H7S1 110.7 . . ?
C6S C7S H7S1 110.7 . . ?
C8S C7S H7S2 110.7 . . ?
C6S C7S H7S2 110.7 . . ?
H7S1 C7S H7S2 108.8 . . ?
O2S C8S C7S 114.7(7) . . ?
O2S C8S H8S1 108.6 . . ?
C7S C8S H8S1 108.6 . . ?
O2S C8S H8S2 108.6 . . ?
C7S C8S H8S2 108.6 . . ?
H8S1 C8S H8S2 107.6 . . ?
C8S O2S C5S 106.6(5) . . ?
O2S' C5S' C6S' 103.2(8) . . ?
O2S' C5S' H5S3 111.1 . . ?
C6S' C5S' H5S3 111.1 . . ?
O2S' C5S' H5S4 111.1 . . ?
C6S' C5S' H5S4 111.1 . . ?
H5S3 C5S' H5S4 109.1 . . ?
C5S' C6S' C7S' 104.3(9) . . ?
C5S' C6S' H6S3 110.9 . . ?
C7S' C6S' H6S3 110.9 . . ?
C5S' C6S' H6S4 110.9 . . ?
C7S' C6S' H6S4 110.9 . . ?
H6S3 C6S' H6S4 108.9 . . ?
C8S' C7S' C6S' 108.0(10) . . ?
C8S' C7S' H7S3 110.1 . . ?
C6S' C7S' H7S3 110.1 . . ?
C8S' C7S' H7S4 110.1 . . ?
C6S' C7S' H7S4 110.1 . . ?
H7S3 C7S' H7S4 108.4 . . ?
O2S' C8S' C7S' 107.2(9) . . ?
O2S' C8S' H8S3 110.3 . . ?
C7S' C8S' H8S3 110.3 . . ?
O2S' C8S' H8S4 110.3 . . ?
C7S' C8S' H8S4 110.3 . . ?
H8S3 C8S' H8S4 108.5 . . ?
C8S' O2S' C5S' 110.8(7) . . ?

loop_
_geom_bond_atom_site_label_1
_geom_bond_atom_site_label_2
_geom_bond_distance
_geom_bond_site_symmetry_2
_geom_bond_publ_flag
Fe1 O1 1.8659(14) . ?
Fe1 N3 2.1518(17) . ?
Fe1 N4 2.2152(16) . ?
Fe1 N2 2.2582(16) . ?
Fe1 Cl1 2.3360(5) . ?
Fe1 Cl2 2.3665(5) . ?
C1 C4 1.523(3) . ?
C1 H1A 0.9800 . ?
C1 H1B 0.9800 . ?
C1 H1C 0.9800 . ?
C2 C4 1.524(3) . ?
C2 H2A 0.9800 . ?
C2 H2B 0.9800 . ?
C2 H2C 0.9800 . ?
C3 C4 1.540(3) . ?
C3 H3A 0.9800 . ?
C3 H3B 0.9800 . ?
C3 H3C 0.9800 . ?
C4 C5 1.532(3) . ?
C5 N1 1.449(3) . ?
C5 H5A 0.9900 . ?
C5 H5B 0.9900 . ?
C6 N1 1.349(3) . ?
C6 N2 1.360(3) . ?
C6 C7 1.414(3) . ?
C7 C8 1.374(3) . ?
C7 H7 0.9500 . ?
C8 C9 1.400(3) . ?
C8 H8 0.9500 . ?
C9 C10 1.379(3) . ?
C9 H9 0.9500 . ?
C10 N2 1.357(3) . ?
C10 C11 1.508(3) . ?
C11 N3 1.489(2) . ?
C11 H11A 0.9900 . ?
C11 H11B 0.9900 . ?
C12 N3 1.483(2) . ?
C12 C13 1.510(3) . ?
C12 H12A 0.9900 . ?
C12 H12B 0.9900 . ?
C13 N4 1.343(3) . ?
C13 C14 1.379(3) . ?
C14 C15 1.406(3) . ?
C14 H14 0.9500 . ?
C15 C16 1.358(3) . ?
C15 H15 0.9500 . ?
C16 C17 1.413(3) . ?
C16 H16 0.9500 . ?
C17 N5 1.343(3) . ?
C17 N4 1.367(2) . ?
C18 N5 1.458(2) . ?
C18 C19 1.535(3) . ?
C18 H18A 0.9900 . ?
C18 H18B 0.9900 . ?
C19 C22 1.522(3) . ?
C19 C20 1.533(4) . ?
C19 C21 1.535(3) . ?
C20 H20A 0.9800 . ?
C20 H20B 0.9800 . ?
C20 H20C 0.9800 . ?
C21 H21A 0.9800 . ?
C21 H21B 0.9800 . ?
C21 H21C 0.9800 . ?
C22 H22A 0.9800 . ?
C22 H22B 0.9800 . ?
C22 H22C 0.9800 . ?
C23 N3 1.491(3) . ?
C23 C24 1.565(3) . ?
C23 H23A 0.9900 . ?
C23 H23B 0.9900 . ?
C24 O1 1.405(2) . ?
C24 C31 1.543(3) . ?
C24 C25 1.544(3) . ?
C25 C30 1.382(3) . ?
C25 C26 1.396(3) . ?
C26 C27 1.382(3) . ?
C26 H26 0.9500 . ?
C27 C28 1.383(4) . ?
C27 H27 0.9500 . ?
C28 C29 1.374(4) . ?
C28 H28 0.9500 . ?
C29 C30 1.392(3) . ?
C29 H29 0.9500 . ?
C30 H30 0.9500 . ?
C31 C36 1.384(3) . ?
C31 C32 1.400(3) . ?
C32 C33 1.389(3) . ?
C32 H32 0.9500 . ?
C33 C34 1.383(3) . ?
C33 H33 0.9500 . ?
C34 C35 1.378(3) . ?
C34 H34 0.9500 . ?
C35 C36 1.396(3) . ?
C35 H35 0.9500 . ?
C36 H36 0.9500 . ?
N1 H1N 0.82(2) . ?
N5 H5N 0.83(2) . ?
C1S O1S 1.407(5) . ?
C1S C2S 1.490(6) . ?
C1S H1S1 0.9900 . ?
C1S H1S2 0.9900 . ?
C2S C3S 1.520(8) . ?
C2S H2S1 0.9900 . ?
C2S H2S2 0.9900 . ?
C3S C4S 1.497(6) . ?
C3S H3S1 0.9900 . ?
C3S H3S2 0.9900 . ?
C4S O1S 1.434(5) . ?
C4S H4S1 0.9900 . ?
C4S H4S2 0.9900 . ?
C5S O2S 1.419(7) . ?
C5S C6S 1.480(9) . ?
C5S H5S1 0.9900 . ?
C5S H5S2 0.9900 . ?
C6S C7S 1.499(9) . ?
C6S H6S1 0.9900 . ?
C6S H6S2 0.9900 . ?
C7S C8S 1.379(9) . ?
C7S H7S1 0.9900 . ?
C7S H7S2 0.9900 . ?
C8S O2S 1.375(8) . ?
C8S H8S1 0.9900 . ?
C8S H8S2 0.9900 . ?
C5S' O2S' 1.424(10) . ?
C5S' C6S' 1.480(12) . ?
C5S' H5S3 0.9900 . ?
C5S' H5S4 0.9900 . ?
C6S' C7S' 1.484(12) . ?
C6S' H6S3 0.9900 . ?
C6S' H6S4 0.9900 . ?
C7S' C8S' 1.401(12) . ?
C7S' H7S3 0.9900 . ?
C7S' H7S4 0.9900 . ?
C8S' O2S' 1.398(11) . ?
C8S' H8S3 0.9900 . ?
C8S' H8S4 0.9900 . ?

loop_
_geom_hbond_atom_site_label_D
_geom_hbond_atom_site_label_H
_geom_hbond_atom_site_label_A
_geom_hbond_distance_DH
_geom_hbond_distance_HA
_geom_hbond_distance_DA
_geom_hbond_angle_DHA
_geom_hbond_site_symmetry_A
_geom_hbond_publ_flag
N1 H1N Cl1 0.82(2) 2.45(2) 3.2012(19) 154(2) . yes
N5 H5N Cl1 0.83(2) 2.33(2) 3.1582(19) 174(3) . yes

loop_
_geom_torsion_atom_site_label_1
_geom_torsion_atom_site_label_2
_geom_torsion_atom_site_label_3
_geom_torsion_atom_site_label_4
_geom_torsion
_geom_torsion_site_symmetry_1
_geom_torsion_site_symmetry_2
_geom_torsion_site_symmetry_3
_geom_torsion_site_symmetry_4
_geom_torsion_publ_flag
C1 C4 C5 N1 63.9(3) . . . . ?
C2 C4 C5 N1 -59.3(3) . . . . ?
C3 C4 C5 N1 -176.75(19) . . . . ?
N1 C6 C7 C8 -178.0(2) . . . . ?
N2 C6 C7 C8 2.3(3) . . . . ?
C6 C7 C8 C9 -1.8(3) . . . . ?
C7 C8 C9 C10 -1.3(3) . . . . ?
C8 C9 C10 N2 4.3(3) . . . . ?
C8 C9 C10 C11 -169.78(19) . . . . ?
N2 C10 C11 N3 -34.2(2) . . . . ?
C9 C10 C11 N3 140.39(19) . . . . ?
N3 C12 C13 N4 32.2(3) . . . . ?
N3 C12 C13 C14 -152.18(19) . . . . ?
N4 C13 C14 C15 2.1(3) . . . . ?
C12 C13 C14 C15 -173.2(2) . . . . ?
C13 C14 C15 C16 -3.3(3) . . . . ?
C14 C15 C16 C17 0.3(3) . . . . ?
C15 C16 C17 N5 -175.7(2) . . . . ?
C15 C16 C17 N4 4.1(3) . . . . ?
N5 C18 C19 C22 51.8(3) . . . . ?
N5 C18 C19 C20 -70.4(2) . . . . ?
N5 C18 C19 C21 171.56(19) . . . . ?
N3 C23 C24 O1 -22.3(2) . . . . ?
N3 C23 C24 C31 101.05(19) . . . . ?
N3 C23 C24 C25 -139.85(17) . . . . ?
O1 C24 C25 C30 -153.23(19) . . . . ?
C31 C24 C25 C30 86.6(2) . . . . ?
C23 C24 C25 C30 -34.0(3) . . . . ?
O1 C24 C25 C26 26.5(3) . . . . ?
C31 C24 C25 C26 -93.7(2) . . . . ?
C23 C24 C25 C26 145.8(2) . . . . ?
C30 C25 C26 C27 -0.7(4) . . . . ?
C24 C25 C26 C27 179.5(2) . . . . ?
C25 C26 C27 C28 0.0(4) . . . . ?
C26 C27 C28 C29 0.5(4) . . . . ?
C27 C28 C29 C30 -0.3(4) . . . . ?
C26 C25 C30 C29 0.9(3) . . . . ?
C24 C25 C30 C29 -179.4(2) . . . . ?
C28 C29 C30 C25 -0.4(4) . . . . ?
O1 C24 C31 C36 -15.9(3) . . . . ?
C25 C24 C31 C36 101.6(2) . . . . ?
C23 C24 C31 C36 -138.5(2) . . . . ?
O1 C24 C31 C32 166.64(19) . . . . ?
C25 C24 C31 C32 -75.8(2) . . . . ?
C23 C24 C31 C32 44.1(3) . . . . ?
C36 C31 C32 C33 0.8(3) . . . . ?
C24 C31 C32 C33 178.3(2) . . . . ?
C31 C32 C33 C34 -0.4(4) . . . . ?
C32 C33 C34 C35 -0.3(4) . . . . ?
C33 C34 C35 C36 0.6(4) . . . . ?
C32 C31 C36 C35 -0.5(3) . . . . ?
C24 C31 C36 C35 -178.0(2) . . . . ?
C34 C35 C36 C31 -0.2(3) . . . . ?
N2 C6 N1 C5 174.65(19) . . . . ?
C7 C6 N1 C5 -5.1(3) . . . . ?
C4 C5 N1 C6 173.70(19) . . . . ?
C9 C10 N2 C6 -3.9(3) . . . . ?
C11 C10 N2 C6 170.48(18) . . . . ?
C9 C10 N2 Fe1 -173.54(16) . . . . ?
C11 C10 N2 Fe1 0.8(2) . . . . ?
N1 C6 N2 C10 -179.20(18) . . . . ?
C7 C6 N2 C10 0.5(3) . . . . ?
N1 C6 N2 Fe1 -11.4(3) . . . . ?
C7 C6 N2 Fe1 168.27(14) . . . . ?
C13 C12 N3 C11 -153.58(18) . . . . ?
C13 C12 N3 C23 83.4(2) . . . . ?
C13 C12 N3 Fe1 -35.5(2) . . . . ?
C10 C11 N3 C12 170.26(16) . . . . ?
C10 C11 N3 C23 -63.7(2) . . . . ?
C10 C11 N3 Fe1 51.52(17) . . . . ?
C24 C23 N3 C12 -96.6(2) . . . . ?
C24 C23 N3 C11 139.21(17) . . . . ?
C24 C23 N3 Fe1 23.50(19) . . . . ?
C14 C13 N4 C17 2.1(3) . . . . ?
C12 C13 N4 C17 177.55(17) . . . . ?
C14 C13 N4 Fe1 173.07(16) . . . . ?
C12 C13 N4 Fe1 -11.4(2) . . . . ?
N5 C17 N4 C13 174.61(18) . . . . ?
C16 C17 N4 C13 -5.2(3) . . . . ?
N5 C17 N4 Fe1 5.0(3) . . . . ?
C16 C17 N4 Fe1 -174.78(14) . . . . ?
N4 C17 N5 C18 169.87(19) . . . . ?
C16 C17 N5 C18 -10.3(3) . . . . ?
C19 C18 N5 C17 110.0(2) . . . . ?
C31 C24 O1 Fe1 -113.52(15) . . . . ?
C25 C24 O1 Fe1 128.34(14) . . . . ?
C23 C24 O1 Fe1 9.4(2) . . . . ?
N3 Fe1 O1 C24 3.11(14) . . . . ?
N4 Fe1 O1 C24 82.38(14) . . . . ?
N2 Fe1 O1 C24 -70.84(14) . . . . ?
Cl1 Fe1 O1 C24 -171.57(13) . . . . ?
O1S C1S C2S C3S -31.2(5) . . . . ?
C1S C2S C3S C4S 17.3(5) . . . . ?
C2S C3S C4S O1S 1.9(5) . . . . ?
C2S C1S O1S C4S 33.4(5) . . . . ?
C3S C4S O1S C1S -22.0(4) . . . . ?
O2S C5S C6S C7S 6.9(12) . . . . ?
C5S C6S C7S C8S -5.7(12) . . . . ?
C6S C7S C8S O2S 2.6(11) . . . . ?
C7S C8S O2S C5S 1.8(10) . . . . ?
C6S C5S O2S C8S -5.5(10) . . . . ?
O2S' C5S' C6S' C7S' -24.6(14) . . . . ?
C5S' C6S' C7S' C8S' 17.5(17) . . . . ?
C6S' C7S' C8S' O2S' -2.9(17) . . . . ?
C7S' C8S' O2S' C5S' -13.9(14) . . . . ?
C6S' C5S' O2S' C8S' 24.4(13) . . . . ?
